data_4323040
loop_
_publ_author_name
'J. Le Bras'
'H. Amouri'
'J. Vaissermann'

_publ_contact_author
;
 Dr H. Amouri, E.N.S.C.P., 11, rue P. et M. Curie, 75231 Paris Cedex 05, France
;
_publ_contact_author_fax ' (33) 1 43 25 79 75 '
_publ_contact_author_phone ' (33) 1 44 27 66 99 '
_publ_section_title
;
 Regioselective Phosphine Addition to
 [(\h5-C5Me5)Ir(\h5-oxocyclohexadienyl)]+ and X-ray Structure of the
 Stable Phenol Tautomer Complex [(\h5-C5Me5)Ir(\h4-exo-2-(PMe3)C6H5O)]+: A
 Key Intermediate for the Nucleophilic Phenol Functionalization Reaction
;
_journal_name_full 'Inorganic Chemistry'
_journal_page_first 5056
_journal_page_last 5060
_journal_paper_doi 10.1021/ic971427i
_journal_volume 37
_journal_year 1998
_chemical_compound_source
;
?
;
_chemical_formula_moiety ' C19 H29 Ir1 P1 O1 B1 F4 '
_chemical_formula_sum 'C19 H29 B F4 Ir O P'
_chemical_formula_weight 583.44
_space_group_IT_number 2
_symmetry_cell_setting triclinic
_symmetry_space_group_name_Hall '-P 1'
_symmetry_space_group_name_H-M 'P -1'
_atom_sites_solution_hydrogens mixed
_atom_sites_solution_primary direct
_audit_creation_date 98-06-03
_audit_creation_method CRYSTALS
_cell_angle_alpha 95.90(1)
_cell_angle_beta 99.47(1)
_cell_angle_gamma 99.20(1)
_cell_formula_units_Z 2
_cell_length_a 8.599(1)
_cell_length_b 9.0173(9)
_cell_length_c 14.448(3)
_cell_measurement_reflns_used 25
_cell_measurement_temperature 295
_cell_measurement_theta_max 15.2
_cell_measurement_theta_min 15
_cell_volume 1081.2(3)
_computing_cell_refinement 'CAD-4 software (Enraf-Nonius, 1989)'
_computing_data_collection 'CAD-4 software (Enraf-Nonius, 1989)'
_computing_data_reduction
;
RC93 (Watkin, D.J., Prout, C.K., Lilley, P.M.deQ. 1994)
;
_computing_molecular_graphics
;
 CAMERON (Watkin, Prout & Pearce,  1996)
;
_computing_publication_material
;
CRYSTALS Issue 10 (Watkin, Prout, Carruthers & Betteridge, 1996)
;
_computing_structure_refinement
;
CRYSTALS Issue 10 (Watkin, Prout, Carruthers & Betteridge, 1996)
;
_diffrn_ambient_temperature 295
_diffrn_measurement_device '  Enraf-nonius CAD4 '
_diffrn_measurement_method 2\q/\w
_diffrn_radiation_monochromator graphite
_diffrn_radiation_type 'Mo K\a'
_diffrn_radiation_wavelength 0.71069
_diffrn_reflns_av_R_equivalents 0.015
_diffrn_reflns_limit_h_max 10
_diffrn_reflns_limit_h_min 0
_diffrn_reflns_limit_k_max 10
_diffrn_reflns_limit_k_min -10
_diffrn_reflns_limit_l_max 16
_diffrn_reflns_limit_l_min -17
_diffrn_reflns_number 4081
_diffrn_reflns_theta_max 25
_diffrn_reflns_theta_min 1
_diffrn_standards_decay_% 43.14
_diffrn_standards_interval_time 3600
_diffrn_standards_number 2
_exptl_absorpt_coefficient_mu 6.26
_exptl_absorpt_correction_T_max 1.00
_exptl_absorpt_correction_T_min 0.92
_exptl_absorpt_correction_type DIFABS
_exptl_absorpt_process_details 'refined from delta-F'
_exptl_crystal_colour ' off white '
_exptl_crystal_density_diffrn 1.79
_exptl_crystal_description ' prism '
_exptl_crystal_F_000 564.11
_exptl_crystal_size_max 0.30
_exptl_crystal_size_mid 0.18
_exptl_crystal_size_min 0.12
_refine_diff_density_max 1.80
_refine_diff_density_min -2.68
_refine_ls_extinction_coef 40.4(30)
_refine_ls_extinction_method 'Larson 1970 Crystallographic Computing eq 22'
_refine_ls_goodness_of_fit_obs 4.8034
_refine_ls_hydrogen_treatment mixed
_refine_ls_matrix_type full
_refine_ls_number_parameters 262
_refine_ls_number_reflns 3304
_refine_ls_R_factor_obs 0.0444
_refine_ls_shift/esd_max 1.76
_refine_ls_structure_factor_coef F
_refine_ls_weighting_scheme unit
_refine_ls_wR_factor_obs 0.0519
_reflns_limit_h_max 9
_reflns_limit_h_min -10
_reflns_limit_k_max 10
_reflns_limit_k_min -10
_reflns_limit_l_max 17
_reflns_limit_l_min 0
_reflns_number_observed 3304
_reflns_number_total 3803
_reflns_observed_criterion >3.00\s(I)
_cod_data_source_file ic971427i_1.cif
_cod_data_source_block CRYSTALS_cif
_cod_original_cell_volume 1081.1(3)
_cod_original_sg_symbol_H-M 'P -1 '
_cod_original_formula_sum ' C19 H29 Ir1 P1 O1 B1 F4 '
_cod_database_code 4323040

loop_
_symmetry_equiv_pos_as_xyz
x,y,z
-x,-y,-z

loop_
_atom_site_aniso_label
_atom_site_aniso_U_11
_atom_site_aniso_U_22
_atom_site_aniso_U_33
_atom_site_aniso_U_23
_atom_site_aniso_U_13
_atom_site_aniso_U_12
IR1 0.0289(2) 0.0277(2) 0.0293(2) 0.0035(1) 0.0055(1) 0.0038(1)
P1 0.043(2) 0.038(2) 0.035(2) 0.004(1) 0.002(1) -0.002(1)
O1 0.058(6) 0.077(6) 0.047(5) 0.015(4) 0.022(4) 0.012(5)
C1 0.037(6) 0.035(5) 0.028(5) 0.007(4) 0.011(4) -0.004(4)
C2 0.033(5) 0.024(5) 0.029(5) 0.006(4) 0.007(4) 0.007(4)
C3 0.030(5) 0.034(5) 0.033(5) 0.013(4) 0.006(4) 0.013(4)
C4 0.040(7) 0.048(7) 0.054(8) -0.016(6) 0.011(6) -0.006(5)
C5 0.039(6) 0.027(6) 0.070(8) 0.009(5) -0.007(6) 0.017(5)
C6 0.039(6) 0.036(6) 0.042(6) 0.009(5) 0.000(5) -0.005(5)
C7 0.08(1) 0.10(1) 0.035(7) -0.007(7) 0.011(7) -0.005(9)
C8 0.13(1) 0.033(7) 0.08(1) 0.007(7) -0.00(1) 0.015(8)
C9 0.040(8) 0.10(1) 0.09(1) -0.006(9) 0.022(8) -0.018(8)
C11 0.042(7) 0.028(6) 0.071(9) 0.003(5) -0.021(6) 0.007(5)
C12 0.071(9) 0.045(7) 0.061(8) -0.026(6) 0.043(7) -0.020(7)
C13 0.058(8) 0.032(6) 0.045(7) 0.002(5) 0.011(6) -0.006(5)
C14 0.033(6) 0.033(6) 0.050(7) 0.006(5) 0.005(5) 0.011(4)
C15 0.050(7) 0.027(5) 0.042(6) 0.003(5) -0.001(5) 0.001(5)
C16 0.10(1) 0.06(1) 0.13(2) -0.01(1) -0.07(1) 0.017(9)
C17 0.06(1) 0.11(1) 0.19(2) -0.08(1) 0.08(1) -0.05(1)
C18 0.16(2) 0.07(1) 0.051(9) 0.025(8) 0.00(1) -0.03(1)
C19 0.050(9) 0.053(9) 0.15(2) 0.000(9) -0.009(9) 0.022(7)
C20 0.17(2) 0.07(1) 0.045(8) -0.010(7) 0.05(1) -0.02(1)
B1 0.08(1) 0.06(1) 0.06(1) -0.006(8) -0.009(9) 0.020(9)
F1 0.118(9) 0.092(7) 0.097(7) -0.002(6) -0.038(6) 0.028(6)
F2 0.16(1) 0.11(1) 0.17(1) 0.037(9) -0.01(1) -0.018(9)
F3 0.18(2) 0.22(2) 0.15(1) -0.07(1) 0.08(1) 0.04(1)
F4 0.18(1) 0.099(8) 0.12(1) 0.003(7) -0.058(9) 0.070(9)

loop_
_atom_site_label
_atom_site_fract_x
_atom_site_fract_y
_atom_site_fract_z
_atom_site_U_iso_or_equiv
_atom_site_occupancy
_atom_site_thermal_displace_type
IR1 0.27324(5) 0.33642(5) 0.17794(3) 0.0288 1.0000 Uani
P1 0.7292(4) 0.6540(3) 0.3476(2) 0.0391 1.0000 Uani
O1 0.686(1) 0.498(1) 0.1279(6) 0.0561 1.0000 Uani
C1 0.581(1) 0.504(1) 0.1739(7) 0.0318 1.0000 Uani
C2 0.601(1) 0.487(1) 0.2773(7) 0.0276 1.0000 Uani
C3 0.438(1) 0.442(1) 0.3032(7) 0.0295 1.0000 Uani
C4 0.323(1) 0.535(1) 0.280(1) 0.0457 1.0000 Uani
C5 0.311(1) 0.575(1) 0.188(1) 0.0374 1.0000 Uani
C6 0.419(1) 0.523(1) 0.1345(9) 0.0393 1.0000 Uani
C7 0.718(2) 0.656(2) 0.4689(9) 0.0649 1.0000 Uani
C8 0.669(2) 0.819(2) 0.309(1) 0.0690 1.0000 Uani
C9 0.931(2) 0.654(2) 0.333(1) 0.0680 1.0000 Uani
C11 0.062(1) 0.209(1) 0.077(1) 0.0411 1.0000 Uani
C12 0.048(2) 0.179(1) 0.170(1) 0.0447 1.0000 Uani
C13 0.177(2) 0.110(1) 0.2057(8) 0.0437 1.0000 Uani
C14 0.273(1) 0.101(1) 0.1372(8) 0.0371 1.0000 Uani
C15 0.201(1) 0.158(1) 0.0562(8) 0.0392 1.0000 Uani
C16 -0.056(2) 0.273(2) 0.008(1) 0.0789 1.0000 Uani
C17 -0.096(2) 0.212(2) 0.215(2) 0.0692 1.0000 Uani
C18 0.205(3) 0.053(2) 0.301(1) 0.0795 1.0000 Uani
C19 0.420(2) 0.026(2) 0.147(1) 0.0696 1.0000 Uani
C20 0.261(3) 0.165(2) -0.034(1) 0.0711 1.0000 Uani
B1 0.746(2) 0.214(2) 0.458(1) 0.0648 1.0000 Uani
F1 0.646(1) 0.169(1) 0.3748(8) 0.0968 1.0000 Uani
F2 0.856(2) 0.336(2) 0.445(1) 0.1429 1.0000 Uani
F3 0.678(2) 0.262(2) 0.527(1) 0.1518 1.0000 Uani
F4 0.828(2) 0.103(1) 0.4818(9) 0.1108 1.0000 Uani
H21 0.65(1) 0.41(1) 0.288(8) 0.05(1) 1.0000 Uiso
H31 0.44(1) 0.39(1) 0.356(8) 0.05(1) 1.0000 Uiso
H41 0.28(1) 0.54(1) 0.324(9) 0.05(1) 1.0000 Uiso
H51 0.23(1) 0.62(1) 0.166(8) 0.05(1) 1.0000 Uiso
H61 0.41(1) 0.54(1) 0.076(9) 0.05(1) 1.0000 Uiso
H71 0.8256 0.6997 0.5080 0.17(2) 1.0000 Uiso
H72 0.6381 0.7192 0.4845 0.17(2) 1.0000 Uiso
H73 0.6838 0.5500 0.4817 0.17(2) 1.0000 Uiso
H81 0.7284 0.9093 0.3537 0.17(2) 1.0000 Uiso
H82 0.6874 0.8269 0.2443 0.17(2) 1.0000 Uiso
H83 0.5498 0.8114 0.3101 0.17(2) 1.0000 Uiso
H91 1.0035 0.6934 0.3963 0.17(2) 1.0000 Uiso
H92 0.9574 0.7245 0.2866 0.17(2) 1.0000 Uiso
H93 0.9442 0.5509 0.3117 0.17(2) 1.0000 Uiso
H161 -0.1428 0.3010 0.0393 0.17(2) 1.0000 Uiso
H162 0.0034 0.3651 -0.0134 0.17(2) 1.0000 Uiso
H163 -0.1007 0.1949 -0.0484 0.17(2) 1.0000 Uiso
H171 -0.0798 0.1784 0.2807 0.17(2) 1.0000 Uiso
H172 -0.1007 0.3185 0.2192 0.17(2) 1.0000 Uiso
H173 -0.1959 0.1473 0.1766 0.17(2) 1.0000 Uiso
H181 0.3031 0.0103 0.3092 0.17(2) 1.0000 Uiso
H182 0.2116 0.1396 0.3520 0.17(2) 1.0000 Uiso
H183 0.1094 -0.0267 0.3038 0.17(2) 1.0000 Uiso
H191 0.4698 0.0321 0.0896 0.17(2) 1.0000 Uiso
H192 0.5006 0.0787 0.2043 0.17(2) 1.0000 Uiso
H193 0.3890 -0.0833 0.1556 0.17(2) 1.0000 Uiso
H201 0.1878 0.2101 -0.0794 0.17(2) 1.0000 Uiso
H202 0.3714 0.2262 -0.0223 0.17(2) 1.0000 Uiso
H203 0.2647 0.0586 -0.0626 0.17(2) 1.0000 Uiso

loop_
_atom_type_symbol
_atom_type_scat_dispersion_real
_atom_type_scat_dispersion_imag
_atom_type_scat_Cromer_Mann_a1
_atom_type_scat_Cromer_Mann_b1
_atom_type_scat_Cromer_Mann_a2
_atom_type_scat_Cromer_Mann_b2
_atom_type_scat_Cromer_Mann_a3
_atom_type_scat_Cromer_Mann_b3
_atom_type_scat_Cromer_Mann_a4
_atom_type_scat_Cromer_Mann_b4
_atom_type_scat_Cromer_Mann_c
_atom_type_scat_source
'C   ' 0.0020 0.0020 2.3100 20.8439 1.0200 10.2075 1.5886 0.5687 0.8650 51.6512 0.2156 International_Tables_Vol_IV_Table_2.2B
'H   ' 0.0000 0.0000 0.4930 10.5109 0.3229 26.1257 0.1402 3.1424 0.0408 57.7997 0.0030 International_Tables_Vol_IV_Table_2.2B
'O   ' 0.0080 0.0060 3.0485 13.2771 2.2868 5.7011 1.5463 0.3239 0.8670 32.9089 0.2508 International_Tables_Vol_IV_Table_2.2B
'N   ' 0.0040 0.0030 12.2126 0.0057 3.1322 9.8933 2.0125 28.9975 1.1663 0.5826 -11.5290 International_Tables_Vol_IV_Table_2.2B
'P   ' 0.0900 0.0950 6.4345 1.9067 4.1791 27.1570 1.7800 0.5260 1.4908 68.1645 1.1149 International_Tables_Vol_IV_Table_2.2B
'B   ' 0.0000 0.0010 2.0545 23.2185 1.3326 1.0210 1.0979 60.3498 0.7068 0.1403 -0.1932 International_Tables_Vol_IV_Table_2.2B
'F   ' 0.0140 0.0100 3.5392 10.2825 2.6412 4.2944 1.5170 0.2615 1.0243 26.1476 0.2776 International_Tables_Vol_IV_Table_2.2B
'Ir  ' -2.0660 7.9900 27.3049 1.5928 16.7296 8.8655 15.6115 0.4179 5.8338 45.0011 11.4722 International_Tables_Vol_IV_Table_2.2B

loop_
_geom_angle_atom_site_label_1
_geom_angle_site_symmetry_1
_geom_angle_atom_site_label_2
_geom_angle_site_symmetry_2
_geom_angle_atom_site_label_3
_geom_angle_site_symmetry_3
_geom_angle
_geom_angle_publ_flag
C3 . IR1 . C4 . 39.0(4) no
C3 . IR1 . C5 . 68.0(4) no
C4 . IR1 . C5 . 38.4(5) no
C3 . IR1 . C6 . 75.0(4) no
C4 . IR1 . C6 . 67.6(5) no
C5 . IR1 . C6 . 38.8(5) no
C3 . IR1 . C11 . 164.3(5) no
C4 . IR1 . C11 . 136.0(5) no
C5 . IR1 . C11 . 117.2(4) no
C6 . IR1 . C11 . 118.9(5) no
C3 . IR1 . C12 . 127.1(5) no
C4 . IR1 . C12 . 117.8(4) no
C5 . IR1 . C12 . 128.2(5) no
C6 . IR1 . C12 . 153.0(5) no
C11 . IR1 . C12 . 37.5(5) no
C3 . IR1 . C13 . 106.2(4) no
C4 . IR1 . C13 . 124.5(5) no
C5 . IR1 . C13 . 158.1(5) no
C6 . IR1 . C13 . 162.6(5) no
C11 . IR1 . C13 . 63.1(4) no
C3 . IR1 . C14 . 116.0(4) no
C4 . IR1 . C14 . 152.3(5) no
C5 . IR1 . C14 . 164.3(5) no
C6 . IR1 . C14 . 125.8(4) no
C11 . IR1 . C14 . 63.5(4) no
C3 . IR1 . C15 . 150.2(4) no
C4 . IR1 . C15 . 169.5(5) no
C5 . IR1 . C15 . 132.2(5) no
C6 . IR1 . C15 . 107.1(4) no
C11 . IR1 . C15 . 37.7(4) no
C12 . IR1 . C13 . 37.6(5) no
C12 . IR1 . C14 . 62.9(5) no
C13 . IR1 . C14 . 37.6(4) no
C12 . IR1 . C15 . 62.6(4) no
C13 . IR1 . C15 . 63.0(4) no
C14 . IR1 . C15 . 38.1(4) no
C2 . P1 . C7 . 110.8(6) no
C2 . P1 . C8 . 109.9(6) no
C7 . P1 . C8 . 108.5(8) no
C2 . P1 . C9 . 109.0(6) no
C7 . P1 . C9 . 109.5(8) no
C8 . P1 . C9 . 109.1(9) no
O1 . C1 . C2 . 123.5(10) no
O1 . C1 . C6 . 124.0(10) no
C2 . C1 . C6 . 112.5(9) no
P1 . C2 . C1 . 110.4(7) no
P1 . C2 . C3 . 116.3(7) no
C1 . C2 . C3 . 109.4(8) no
P1 . C2 . H21 . 107.4(79) no
C1 . C2 . H21 . 110.2(79) no
C3 . C2 . H21 . 102.9(79) no
IR1 . C3 . C2 . 108.5(7) no
IR1 . C3 . C4 . 70.6(6) no
C2 . C3 . C4 . 117.1(9) no
IR1 . C3 . H31 . 115.0(68) no
C2 . C3 . H31 . 114.0(68) no
C4 . C3 . H31 . 122.8(69) no
IR1 . C4 . C3 . 70.4(6) no
IR1 . C4 . C5 . 69.6(7) no
C3 . C4 . C5 . 114.4(11) no
IR1 . C4 . H41 . 122.2(90) no
C3 . C4 . H41 . 105.6(93) no
C5 . C4 . H41 . 139.6(93) no
IR1 . C5 . C4 . 72.1(7) no
IR1 . C5 . C6 . 71.9(6) no
C4 . C5 . C6 . 115.9(10) no
IR1 . C5 . H51 . 118.9(80) no
C4 . C5 . H51 . 119.8(81) no
C6 . C5 . H51 . 123.9(81) no
IR1 . C6 . C1 . 102.6(7) no
IR1 . C6 . C5 . 69.2(6) no
C1 . C6 . C5 . 124.5(11) no
IR1 . C6 . H61 . 122.1(79) no
C1 . C6 . H61 . 113.0(79) no
C5 . C6 . H61 . 117.2(79) no
P1 . C7 . H71 . 109.2(11) no
P1 . C7 . H72 . 109.2(12) no
H71 . C7 . H72 . 109.7(14) no
P1 . C7 . H73 . 109.2(11) no
H71 . C7 . H73 . 109.7(16) no
H72 . C7 . H73 . 109.8(14) no
P1 . C8 . H81 . 109.4(12) no
P1 . C8 . H82 . 109.6(12) no
H81 . C8 . H82 . 111.2(16) no
P1 . C8 . H83 . 108.2(11) no
H81 . C8 . H83 . 109.0(16) no
H82 . C8 . H83 . 109.3(16) no
P1 . C9 . H91 . 108.0(12) no
P1 . C9 . H92 . 109.0(13) no
H91 . C9 . H92 . 108.4(13) no
P1 . C9 . H93 . 110.0(10) no
H91 . C9 . H93 . 109.9(18) no
H92 . C9 . H93 . 111.4(16) no
IR1 . C11 . C12 . 70.7(7) no
IR1 . C11 . C15 . 70.6(6) no
C12 . C11 . C15 . 107.1(10) no
IR1 . C11 . C16 . 127.4(9) no
C12 . C11 . C16 . 127.5(15) no
C15 . C11 . C16 . 125.2(15) no
IR1 . C12 . C11 . 71.8(7) no
IR1 . C12 . C13 . 70.7(7) no
C11 . C12 . C13 . 108.8(11) no
IR1 . C12 . C17 . 125.7(9) no
C11 . C12 . C17 . 122.0(17) no
C13 . C12 . C17 . 129.2(16) no
IR1 . C13 . C12 . 71.7(7) no
IR1 . C13 . C14 . 70.0(6) no
C12 . C13 . C14 . 107.8(10) no
IR1 . C13 . C18 . 125.2(9) no
C12 . C13 . C18 . 126.5(14) no
C14 . C13 . C18 . 125.7(14) no
IR1 . C14 . C13 . 72.4(6) no
IR1 . C14 . C15 . 72.7(6) no
C13 . C14 . C15 . 108.7(10) no
IR1 . C14 . C19 . 125.3(8) no
C13 . C14 . C19 . 123.9(12) no
C15 . C14 . C19 . 127.2(12) no
IR1 . C15 . C11 . 71.7(6) no
IR1 . C15 . C14 . 69.2(6) no
C11 . C15 . C14 . 107.7(10) no
IR1 . C15 . C20 . 124.3(9) no
C11 . C15 . C20 . 125.6(13) no
C14 . C15 . C20 . 126.7(13) no
C11 . C16 . H161 . 109.9(19) no
C11 . C16 . H162 . 109.0(15) no
H161 . C16 . H162 . 110.1(16) no
C11 . C16 . H163 . 109.0(14) no
H161 . C16 . H163 . 110.1(17) no
H162 . C16 . H163 . 108.8(22) no
C12 . C17 . H171 . 107.2(19) no
C12 . C17 . H172 . 110.7(14) no
H171 . C17 . H172 . 110.9(17) no
C12 . C17 . H173 . 108.1(14) no
H171 . C17 . H173 . 107.5(17) no
H172 . C17 . H173 . 112.2(24) no
C13 . C18 . H181 . 110.4(16) no
C13 . C18 . H182 . 108.3(14) no
H181 . C18 . H182 . 111.0(17) no
C13 . C18 . H183 . 108.1(15) no
H181 . C18 . H183 . 110.9(17) no
H182 . C18 . H183 . 108.0(19) no
C14 . C19 . H191 . 109.8(14) no
C14 . C19 . H192 . 109.5(13) no
H191 . C19 . H192 . 109.3(15) no
C14 . C19 . H193 . 109.7(13) no
H191 . C19 . H193 . 109.4(15) no
H192 . C19 . H193 . 109.1(17) no
C15 . C20 . H201 . 110.3(17) no
C15 . C20 . H202 . 109.7(13) no
H201 . C20 . H202 . 110.4(15) no
C15 . C20 . H203 . 108.8(13) no
H201 . C20 . H203 . 109.2(15) no
H202 . C20 . H203 . 108.4(20) no
F1 . B1 . F2 . 106.7(16) no
F1 . B1 . F3 . 114.7(18) no
F2 . B1 . F3 . 106.1(16) no
F1 . B1 . F4 . 110.2(14) no
F2 . B1 . F4 . 107.4(17) no
F3 . B1 . F4 . 111.3(18) no

loop_
_geom_bond_atom_site_label_1
_geom_bond_site_symmetry_1
_geom_bond_atom_site_label_2
_geom_bond_site_symmetry_2
_geom_bond_distance
_geom_bond_publ_flag
IR1 . C3 . 2.14(1) yes
IR1 . C4 . 2.14(1) yes
IR1 . C5 . 2.11(1) yes
IR1 . C6 . 2.14(1) yes
IR1 . C11 . 2.21(1) yes
IR1 . C12 . 2.19(1) yes
IR1 . C13 . 2.18(1) yes
IR1 . C14 . 2.15(1) yes
IR1 . C15 . 2.19(1) yes
P1 . C2 . 1.82(1) yes
P1 . C7 . 1.77(1) yes
P1 . C8 . 1.77(1) yes
P1 . C9 . 1.78(1) yes
O1 . C1 . 1.22(1) yes
C1 . C2 . 1.50(1) yes
C1 . C6 . 1.46(2) yes
C2 . C3 . 1.51(1) yes
C2 . H21 . 0.8(1) no
C3 . C4 . 1.43(2) yes
C3 . H31 . 1.0(1) no
C4 . C5 . 1.40(2) yes
C4 . H41 . 0.8(1) no
C5 . C6 . 1.41(2) yes
C5 . H51 . 0.8(1) no
C6 . H61 . 0.9(1) no
C7 . H71 . 1.00(1) no
C7 . H72 . 1.00(2) no
C7 . H73 . 1.00(2) no
C8 . H81 . 0.99(1) no
C8 . H82 . 0.99(2) no
C8 . H83 . 1.01(2) no
C9 . H91 . 1.02(2) no
C9 . H92 . 1.00(2) no
C9 . H93 . 0.98(2) no
C11 . C12 . 1.41(2) yes
C11 . C15 . 1.42(2) yes
C11 . C16 . 1.52(2) yes
C12 . C13 . 1.41(2) yes
C12 . C17 . 1.55(2) yes
C13 . C14 . 1.39(2) yes
C13 . C18 . 1.52(2) yes
C14 . C15 . 1.42(2) yes
C14 . C19 . 1.53(2) yes
C15 . C20 . 1.48(2) yes
C16 . H161 . 0.99(2) no
C16 . H162 . 1.00(2) no
C16 . H163 . 1.00(2) no
C17 . H171 . 1.02(3) no
C17 . H172 . 0.96(2) no
C17 . H173 . 1.00(2) no
C18 . H181 . 0.97(2) no
C18 . H182 . 1.01(2) no
C18 . H183 . 1.01(2) no
C19 . H191 . 1.00(2) no
C19 . H192 . 1.00(2) no
C19 . H193 . 1.00(2) no
C20 . H201 . 0.99(2) no
C20 . H202 . 1.00(2) no
C20 . H203 . 1.01(2) no
B1 . F1 . 1.34(2) yes
B1 . F2 . 1.38(2) yes
B1 . F3 . 1.31(2) yes
B1 . F4 . 1.35(2) yes
